data_2101059
loop_
_publ_author_name
'Tonogaki, M.'
'Kawata, T.'
'Ohba, S.'
'Iwata, Y.'
'Shibuya, I.'

_publ_section_title
;
 Electron-density distribution in crystals of <i>p</i>-nitrobenzene
 derivatives
;
_journal_issue 6
_journal_name_full 'Acta Crystallographica Section B'
_journal_page_first 1031
_journal_page_last 1039
_journal_paper_doi 10.1107/S0108768193005130
_journal_volume 49
_journal_year 1993
_chemical_formula_moiety 'C7 H5 N1 O4'
_chemical_formula_sum 'C7 H5 N O4'
_chemical_formula_weight 167.1
_symmetry_cell_setting monoclinic
_symmetry_space_group_name_Hall '-A 2ya'
_symmetry_space_group_name_H-M 'A 1 2/a 1'
_cell_angle_alpha 90.
_cell_angle_beta 97.072(8)
_cell_angle_gamma 90.
_cell_formula_units_Z 8
_cell_length_a 12.8570(10)
_cell_length_b 5.0272(2)
_cell_length_c 20.997(2)
_cell_volume 1346.81(18)
_diffrn_radiation_type Mo
_diffrn_radiation_wavelength 0.70926
_exptl_absorpt_coefficient_mu 0.13
_exptl_crystal_density_diffrn 1.65
_cod_data_source_file as0633.cif
_cod_data_source_block as0633b
_cod_original_cell_volume 1346.8(2)
_cod_original_formula_sum 'C7 H5 N1 O4'
_cod_database_code 2101059

loop_
_atom_site_label
_atom_site_fract_x
_atom_site_fract_y
_atom_site_fract_z
O(1) .54615(3) .24345(9) .04750(2)
O(2) .37692(3) .15392(9) .01501(2)
O(3) .38294(4) 1.18395(11) .25303(3)
O(4) .22730(4) 1.17915(9) .19921(3)
N .31834(4) 1.10042(8) .20978(2)
C(1) .41549(3) .50094(9) .08992(2)
C(2) .49063(3) .64648(9) .12938(2)
C(3) .45925(3) .84384(9) .16940(2)
C(4) .35234(3) .89143(8) .16796(2)
C(5) .27619(3) .75167(10) .12888(2)
C(6) .30849(3) .55278(9) .08961(2)
C(7) .45230(3) .28804(8) .04891(2)
H(0) .4063(9) .012(2) -.0092(6)
H(2) .5627(7) .6134(19) .1281(5)
H(3) .5100(7) .9440(18) .1964(4)
H(5) .2038(7) .786(2) .1296(5)
H(6) .2570(8) .4535(19) .0620(5)

loop_
_geom_angle_atom_site_label_1
_geom_angle_atom_site_label_2
_geom_angle_atom_site_label_3
_geom_angle
O(3) N O(4) 124.48(5)
O(3) N C(4) 117.57(5)
O(4) N C(4) 117.95(4)
C(2) C(1) C(6) 120.80(4)
C(2) C(1) C(7) 118.26(4)
C(6) C(1) C(7) 120.94(4)
C(1) C(2) C(3) 120.00(4)
C(2) C(3) C(4) 117.93(4)
N C(4) C(3) 118.39(4)
N C(4) C(5) 118.35(4)
C(3) C(4) C(5) 123.26(4)
C(4) C(5) C(6) 118.27(4)
C(1) C6) C(5) 119.73(4)
O(1) C(7) O(2) 123.54(4)
O(1) C(7) C(1) 121.85(4)
O(2) C(7) C(1) 114.61(4)

loop_
_geom_bond_atom_site_label_1
_geom_bond_atom_site_label_2
_geom_bond_distance
O(1) C(7) 1.2312(6)
O(2) C(7) 1.3155(6)
O(3) N 1.2268(7)
O(4) N 1.2296(7)
N C(4) 1.4698(6)
C(1) C(2) 1.3993(6)
C(1) C(6) 1.3994(6)
C(1) C(7) 1.4870(6)
C(2) C(3) 1.3917(6)
C(3) C(4) 1.3918(6)
C(4) C(5) 1.3884(6)
C(5) C(6) 1.3915(6)
O(2) H(0) 0.980(10)
O(2) O(1) 2.6479(6)
